data_2206516
loop_
_publ_author_name
'Jian-Ming Gu'
'Yun-Wu Wang'
'Xiu-Rong Hu'

_publ_section_title 4-[4-Dimethylamino-1-(4-fluorophenyl)-1-hydroxybutyl]-3-(hydroxymethyl)benzonitrile
_journal_coeditor_code OB6553
_journal_issue 8
_journal_name_full 'Acta Crystallographica Section E'
_journal_page_first o2691
_journal_page_last o2693
_journal_paper_doi 10.1107/S1600536805023032
_journal_volume 61
_journal_year 2005
_chemical_formula_iupac 'C20 H23 F N2 O2'
_chemical_formula_moiety 'C20 H23 F N2 O2'
_chemical_formula_sum 'C20 H23 F N2 O2'
_chemical_formula_weight 342.41
_chemical_name_systematic
;
4-[4-Dimethylamino-1-(4-fluorophenyl)-1-hydroxybutyl]-3-
(hydroxymethyl)benzonitrile
;
_space_group_IT_number 2
_symmetry_cell_setting triclinic
_symmetry_space_group_name_Hall '-P 1'
_symmetry_space_group_name_H-M 'P -1'
_cell_angle_alpha 100.7080(10)
_cell_angle_beta 96.0057(8)
_cell_angle_gamma 94.896(3)
_cell_formula_units_Z 4
_cell_length_a 8.1512(5)
_cell_length_b 12.4991(6)
_cell_length_c 18.9280(10)
_cell_measurement_reflns_used 6362
_cell_measurement_temperature 295.0(10)
_cell_measurement_theta_max 27.4
_cell_measurement_theta_min 2.2
_cell_volume 1873.59(18)
_computing_cell_refinement PROCESS-AUTO
_computing_data_collection 'PROCESS-AUTO (Rigaku, 1998)'
_computing_data_reduction 'CrystalStructure (Rigaku/MSC, 2004)'
_computing_molecular_graphics 'Ortep-3 for Windows (Farrugia, 1997)'
_computing_publication_material CrystalStructure
_computing_structure_refinement 'CRYSTALS (Betteridge et al., 2003)'
_computing_structure_solution 'SIR97 (Altomare et al., 1999)'
_diffrn_detector_area_resol_mean 10.00
_diffrn_measured_fraction_theta_full 0.9919
_diffrn_measured_fraction_theta_max 0.9858
_diffrn_measurement_device_type 'Rigaku R-AXIS RAPID'
_diffrn_measurement_method \w
_diffrn_radiation_type 'Mo K\a'
_diffrn_radiation_wavelength 0.7107
_diffrn_reflns_av_R_equivalents 0.023
_diffrn_reflns_limit_h_max 10
_diffrn_reflns_limit_h_min -10
_diffrn_reflns_limit_k_max 16
_diffrn_reflns_limit_k_min -16
_diffrn_reflns_limit_l_max 24
_diffrn_reflns_limit_l_min -24
_diffrn_reflns_number 16267
_diffrn_reflns_theta_full 26.00
_diffrn_reflns_theta_max 27.38
_exptl_absorpt_coefficient_mu 0.085
_exptl_absorpt_correction_T_max 0.980
_exptl_absorpt_correction_T_min 0.947
_exptl_absorpt_correction_type multi-scan
_exptl_absorpt_process_details '(ABSCOR; Higashi, 1995)'
_exptl_crystal_colour colorless
_exptl_crystal_density_diffrn 1.214
_exptl_crystal_density_method 'not measured'
_exptl_crystal_description block
_exptl_crystal_F_000 728.00
_exptl_crystal_size_max 0.41
_exptl_crystal_size_mid 0.28
_exptl_crystal_size_min 0.24
_refine_diff_density_max 0.39
_refine_diff_density_min -0.41
_refine_ls_extinction_method none
_refine_ls_goodness_of_fit_ref 1.002
_refine_ls_hydrogen_treatment mixed
_refine_ls_number_parameters 451
_refine_ls_number_reflns 6842
_refine_ls_R_factor_gt 0.0560
_refine_ls_shift/su_max 0.0000
_refine_ls_structure_factor_coef Fsqd
_refine_ls_weighting_details 'w = 1/[0.0028Fo^2^ + \s(Fo^2^)]/(4Fo^2^)'
_refine_ls_weighting_scheme calc
_refine_ls_wR_factor_ref 0.1690
_reflns_number_gt 4412
_reflns_number_total 8398
_reflns_threshold_expression F^2^>2\s(F^2^)
_cod_data_source_file ob6553.cif
_cod_data_source_block I
_cod_original_cell_volume 1873.6(2)
_cod_database_code 2206516

loop_
_symmetry_equiv_pos_site_id
_symmetry_equiv_pos_as_xyz
1 +x,+y,+z
2 -x,-y,-z

loop_
_atom_site_label
_atom_site_fract_x
_atom_site_fract_y
_atom_site_fract_z
_atom_site_U_iso_or_equiv
_atom_site_adp_type
_atom_site_calc_flag
_atom_site_refinement_flags
_atom_site_occupancy
_atom_site_type_symbol
F1 0.6611(2) 1.27820(10) 0.19720(10) 0.0893(6) Uani d . 1.00 F
F2 0.8388(2) 0.6644(2) 0.30276(9) 0.1131(8) Uani d . 1.00 F
O1 0.2838(2) 1.10750(10) 0.43657(7) 0.0479(4) Uani d . 1.00 O
O2 0.7674(2) 0.98450(10) 0.44271(9) 0.0564(5) Uani d . 1.00 O
O3 0.3860(2) 0.62020(10) 0.00455(8) 0.0568(5) Uani d . 1.00 O
O4 0.1525(3) 0.56750(10) 0.08200(10) 0.0782(6) Uani d . 1.00 O
N1 0.4866(4) 0.5378(2) 0.3791(2) 0.1250(10) Uani d . 1.00 N
N2 0.0954(3) 1.2732(2) 0.45010(10) 0.0639(7) Uani d . 1.00 N
N3 -0.1738(4) 1.0411(2) 0.1274(2) 0.0950(10) Uani d . 1.00 N
N4 0.8642(2) 0.62490(10) -0.12620(10) 0.0638(5) Uani d . 1.00 N
C1 0.2640(3) 1.0544(2) 0.36220(10) 0.0432(6) Uani d . 1.00 C
C2 0.3164(3) 0.9386(2) 0.36290(10) 0.0437(6) Uani d . 1.00 C
C3 0.4792(3) 0.9240(2) 0.39010(10) 0.0442(6) Uani d . 1.00 C
C4 0.6148(3) 1.0175(2) 0.41800(10) 0.0531(7) Uani d . 1.00 C
C5 0.5179(3) 0.8185(2) 0.39240(10) 0.0512(7) Uani d . 1.00 C
C6 0.4024(3) 0.7282(2) 0.36890(10) 0.0581(7) Uani d . 1.00 C
C7 0.4482(4) 0.6215(2) 0.3740(2) 0.0810(10) Uani d . 1.00 C
C8 0.2435(3) 0.7425(2) 0.34140(10) 0.0649(8) Uani d . 1.00 C
C9 0.2037(3) 0.8456(2) 0.33860(10) 0.0585(7) Uani d . 1.00 C
C10 0.3757(2) 1.1151(2) 0.31880(10) 0.0424(6) Uani d . 1.00 C
C11 0.4011(3) 1.0664(2) 0.24910(10) 0.0496(6) Uani d . 1.00 C
C12 0.4969(3) 1.1202(2) 0.20810(10) 0.0578(8) Uani d . 1.00 C
C13 0.5672(3) 1.2233(2) 0.23710(10) 0.0595(8) Uani d . 1.00 C
C14 0.5471(3) 1.2759(2) 0.30600(10) 0.0593(8) Uani d . 1.00 C
C15 0.4508(3) 1.2198(2) 0.34620(10) 0.0515(7) Uani d . 1.00 C
C16 0.0817(3) 1.0513(2) 0.32920(10) 0.0532(7) Uani d . 1.00 C
C17 0.0156(3) 1.1614(2) 0.32540(10) 0.0655(8) Uani d . 1.00 C
C18 -0.0396(3) 1.2203(2) 0.3947(2) 0.0718(9) Uani d . 1.00 C
C19 0.1611(5) 1.3780(3) 0.4350(2) 0.1000(10) Uani d . 1.00 C
C20 0.0431(5) 1.2887(4) 0.5224(2) 0.115(2) Uani d . 1.00 C
C21 0.4605(3) 0.7212(2) 0.04810(10) 0.0462(6) Uani d . 1.00 C
C22 0.3224(3) 0.7949(2) 0.06920(10) 0.0434(6) Uani d . 1.00 C
C23 0.2013(3) 0.7625(2) 0.11140(10) 0.0449(6) Uani d . 1.00 C
C24 0.1914(3) 0.6584(2) 0.14070(10) 0.0543(7) Uani d . 1.00 C
C25 0.0763(3) 0.8288(2) 0.12610(10) 0.0463(6) Uani d . 1.00 C
C26 0.0684(3) 0.9256(2) 0.10120(10) 0.0490(6) Uani d . 1.00 C
C27 -0.0649(3) 0.9913(2) 0.11710(10) 0.0602(8) Uani d . 1.00 C
C28 0.1877(3) 0.9582(2) 0.06040(10) 0.0517(7) Uani d . 1.00 C
C29 0.3118(3) 0.8927(2) 0.04520(10) 0.0511(7) Uani d . 1.00 C
C30 0.5644(3) 0.7050(2) 0.11740(10) 0.0479(6) Uani d . 1.00 C
C31 0.6201(3) 0.7938(2) 0.17280(10) 0.0571(7) Uani d . 1.00 C
C32 0.7119(3) 0.7810(3) 0.23540(10) 0.0688(9) Uani d . 1.00 C
C33 0.7484(3) 0.6790(3) 0.24100(10) 0.0732(9) Uani d . 1.00 C
C34 0.6987(3) 0.5889(3) 0.1880(2) 0.0721(9) Uani d . 1.00 C
C35 0.6055(3) 0.6029(2) 0.12450(10) 0.0604(7) Uani d . 1.00 C
C36 0.5755(3) 0.7672(2) -0.00020(10) 0.0593(7) Uani d . 1.00 C
C37 0.7049(3) 0.6915(2) -0.02510(10) 0.0665(8) Uani d . 1.00 C
C38 0.7400(4) 0.6952(2) -0.09960(10) 0.0731(9) Uani d . 1.00 C
C39 1.0293(4) 0.6700(3) -0.0938(3) 0.1200(10) Uani d . 1.00 C
C40 0.8525(7) 0.6089(4) -0.2044(2) 0.139(2) Uani d . 1.00 C
H1 0.5787 1.0664 0.4566 0.064 Uiso c R 1.00 H
H2 0.6322 1.0546 0.3795 0.065 Uiso c R 1.00 H
H3 0.6271 0.8079 0.4107 0.063 Uiso c R 1.00 H
H4 0.1638 0.6807 0.3243 0.075 Uiso c R 1.00 H
H5 0.0944 0.8554 0.3200 0.069 Uiso c R 1.00 H
H6 0.3492 0.9945 0.2297 0.060 Uiso c R 1.00 H
H7 0.5142 1.0863 0.1606 0.072 Uiso c R 1.00 H
H8 0.5968 1.3486 0.3246 0.073 Uiso c R 1.00 H
H9 0.4365 1.2535 0.3941 0.063 Uiso c R 1.00 H
H10 0.0703 1.0087 0.2816 0.063 Uiso c R 1.00 H
H11 0.0138 1.0163 0.3579 0.063 Uiso c R 1.00 H
H12 0.1037 1.2080 0.3145 0.079 Uiso c R 1.00 H
H13 -0.0740 1.1505 0.2875 0.079 Uiso c R 1.00 H
H14 -0.1017 1.1671 0.4140 0.088 Uiso c R 1.00 H
H15 -0.1087 1.2741 0.3839 0.088 Uiso c R 1.00 H
H16 0.2472 1.3668 0.4051 0.121 Uiso c R 1.00 H
H17 0.2040 1.4259 0.4793 0.121 Uiso c R 1.00 H
H18 0.0749 1.4094 0.4109 0.121 Uiso c R 1.00 H
H19 0.1346 1.2863 0.5574 0.144 Uiso c R 1.00 H
H20 0.0014 1.3579 0.5330 0.144 Uiso c R 1.00 H
H21 -0.0417 1.2324 0.5238 0.144 Uiso c R 1.00 H
H22 0.7564 0.9594 0.4854 0.070 Uiso c R 1.00 H
H23 0.2258 1.1694 0.4400 0.059 Uiso c R 1.00 H
H24 0.2962 0.6527 0.1660 0.067 Uiso c R 1.00 H
H25 0.1092 0.6592 0.1727 0.066 Uiso c R 1.00 H
H26 -0.0074 0.8065 0.1533 0.056 Uiso c R 1.00 H
H27 0.1833 1.0248 0.0433 0.064 Uiso c R 1.00 H
H28 0.3932 0.9147 0.0168 0.063 Uiso c R 1.00 H
H29 0.5941 0.8643 0.1665 0.068 Uiso c R 1.00 H
H30 0.7498 0.8419 0.2734 0.080 Uiso c R 1.00 H
H31 0.7278 0.5189 0.1941 0.091 Uiso c R 1.00 H
H32 0.5695 0.5425 0.0860 0.074 Uiso c R 1.00 H
H33 0.6313 0.8355 0.0253 0.074 Uiso c R 1.00 H
H34 0.5099 0.7779 -0.0423 0.074 Uiso c R 1.00 H
H35 0.6639 0.6188 -0.0231 0.085 Uiso c R 1.00 H
H36 0.8051 0.7125 0.0069 0.084 Uiso c R 1.00 H
H37 0.6391 0.6734 -0.1310 0.095 Uiso c R 1.00 H
H38 0.7779 0.7687 -0.1010 0.095 Uiso c R 1.00 H
H39 1.0739 0.7147 -0.1242 0.141 Uiso c R 1.00 H
H40 1.0259 0.7133 -0.0471 0.140 Uiso c R 1.00 H
H41 1.0974 0.6129 -0.0896 0.140 Uiso c R 1.00 H
H42 0.8129 0.6706 -0.2205 0.178 Uiso c R 1.00 H
H43 0.7771 0.5456 -0.2242 0.178 Uiso c R 1.00 H
H44 0.9583 0.5982 -0.2197 0.178 Uiso c R 1.00 H
H45 0.1582 0.4989 0.1008 0.096 Uiso c R 1.00 H
H46 0.2899 0.5932 0.0307 0.067 Uiso c R 1.00 H

loop_
_atom_site_aniso_label
_atom_site_aniso_U_11
_atom_site_aniso_U_22
_atom_site_aniso_U_33
_atom_site_aniso_U_12
_atom_site_aniso_U_13
_atom_site_aniso_U_23
F1 0.0860(10) 0.0890(10) 0.1140(10) 0.0080(10) 0.0480(10) 0.0570(10)
F2 0.0880(10) 0.183(2) 0.0720(10) 0.0150(10) -0.0120(9) 0.0440(10)
O1 0.0550(9) 0.0497(9) 0.0411(8) 0.0098(7) 0.0078(6) 0.0118(7)
O2 0.0452(8) 0.0660(10) 0.0640(10) 0.0038(8) 0.0065(7) 0.0301(8)
O3 0.0640(10) 0.0496(9) 0.0524(9) 0.0099(8) 0.0082(7) -0.0024(7)
O4 0.127(2) 0.0430(10) 0.0700(10) 0.0030(10) 0.0280(10) 0.0165(8)
N1 0.139(3) 0.049(2) 0.187(4) 0.017(2) 0.025(2) 0.022(2)
N2 0.0690(10) 0.0620(10) 0.0650(10) 0.0180(10) 0.0140(10) 0.0160(10)
N3 0.097(2) 0.090(2) 0.119(2) 0.046(2) 0.050(2) 0.039(2)
N4 0.0680(10) 0.0610(10) 0.0640(10) 0.0170(10) 0.0130(10) 0.0150(10)
C1 0.0450(10) 0.0470(10) 0.0380(10) 0.0000(10) 0.0053(9) 0.0105(9)
C2 0.0490(10) 0.0440(10) 0.0380(10) -0.0030(10) 0.0102(9) 0.0102(9)
C3 0.0490(10) 0.0420(10) 0.0420(10) 0.0010(10) 0.0126(9) 0.0108(9)
C4 0.0460(10) 0.0490(10) 0.066(2) -0.0020(10) 0.0020(10) 0.0220(10)
C5 0.0580(10) 0.0440(10) 0.0540(10) 0.0070(10) 0.0150(10) 0.0110(10)
C6 0.075(2) 0.0410(10) 0.0600(10) 0.0030(10) 0.0200(10) 0.0090(10)
C7 0.093(2) 0.044(2) 0.105(2) 0.001(2) 0.024(2) 0.011(2)
C8 0.073(2) 0.0440(10) 0.071(2) -0.0130(10) 0.0090(10) 0.0030(10)
C9 0.0570(10) 0.0520(10) 0.063(2) -0.0090(10) 0.0020(10) 0.0110(10)
C10 0.0410(10) 0.0430(10) 0.0460(10) 0.0040(10) 0.0052(9) 0.0151(9)
C11 0.0520(10) 0.0500(10) 0.0480(10) 0.0040(10) 0.0070(10) 0.0140(10)
C12 0.0620(10) 0.065(2) 0.0540(10) 0.0130(10) 0.0180(10) 0.0220(10)
C13 0.0510(10) 0.066(2) 0.077(2) 0.0160(10) 0.0240(10) 0.0410(10)
C14 0.0530(10) 0.0450(10) 0.086(2) 0.0070(10) 0.0130(10) 0.0250(10)
C15 0.0530(10) 0.0460(10) 0.0570(10) 0.0040(10) 0.0090(10) 0.0140(10)
C16 0.0470(10) 0.0620(10) 0.0500(10) -0.0010(10) 0.0020(10) 0.0150(10)
C17 0.0510(10) 0.078(2) 0.067(2) 0.0090(10) -0.0070(10) 0.0210(10)
C18 0.0520(10) 0.070(2) 0.097(2) 0.0100(10) 0.0160(10) 0.021(2)
C19 0.095(2) 0.056(2) 0.150(3) 0.010(2) 0.018(2) 0.015(2)
C20 0.145(3) 0.135(3) 0.080(2) 0.067(3) 0.041(2) 0.019(2)
C21 0.0550(10) 0.0420(10) 0.0430(10) 0.0100(10) 0.0124(9) 0.0060(9)
C22 0.0490(10) 0.0390(10) 0.0420(10) 0.0060(10) 0.0079(9) 0.0070(9)
C23 0.0530(10) 0.0380(10) 0.0440(10) 0.0040(10) 0.0094(9) 0.0071(9)
C24 0.0680(10) 0.0450(10) 0.0540(10) 0.0090(10) 0.0190(10) 0.0130(10)
C25 0.0470(10) 0.0440(10) 0.0480(10) 0.0050(10) 0.0128(9) 0.0080(10)
C26 0.0520(10) 0.0440(10) 0.0520(10) 0.0100(10) 0.0090(10) 0.0060(10)
C27 0.0650(10) 0.0550(10) 0.068(2) 0.0190(10) 0.0210(10) 0.0160(10)
C28 0.0610(10) 0.0370(10) 0.0610(10) 0.0100(10) 0.0140(10) 0.0150(10)
C29 0.0560(10) 0.0470(10) 0.0560(10) 0.0060(10) 0.0200(10) 0.0150(10)
C30 0.0480(10) 0.0540(10) 0.0450(10) 0.0130(10) 0.0167(9) 0.0080(10)
C31 0.0510(10) 0.065(2) 0.0540(10) 0.0020(10) 0.0150(10) 0.0050(10)
C32 0.0530(10) 0.092(2) 0.055(2) -0.0020(10) 0.0120(10) 0.0000(10)
C33 0.0510(10) 0.126(3) 0.0450(10) 0.010(2) 0.0050(10) 0.024(2)
C34 0.069(2) 0.087(2) 0.072(2) 0.029(2) 0.0160(10) 0.033(2)
C35 0.0670(10) 0.065(2) 0.0520(10) 0.0200(10) 0.0100(10) 0.0130(10)
C36 0.0630(10) 0.068(2) 0.0550(10) 0.0180(10) 0.0230(10) 0.0190(10)
C37 0.068(2) 0.088(2) 0.0540(10) 0.029(2) 0.0230(10) 0.0230(10)
C38 0.100(2) 0.067(2) 0.070(2) 0.036(2) 0.039(2) 0.0300(10)
C39 0.066(2) 0.095(3) 0.190(4) -0.010(2) 0.043(2) -0.004(3)
C40 0.249(5) 0.131(4) 0.064(2) 0.094(4) 0.051(3) 0.035(2)

loop_
_atom_type_symbol
_atom_type_description
_atom_type_scat_dispersion_real
_atom_type_scat_dispersion_imag
_atom_type_scat_source
C C 0.003 0.002
;
International Tables for Crystallography
(1992, Vol. C, Tables 4.2.6.8 and 6.1.1.4)
;
H H 0.000 0.000
;
International Tables for Crystallography
(1992, Vol. C, Table 6.1.1.4)
;
O O 0.011 0.006
;
International Tables for Crystallography
(1992, Vol. C, Tables 4.2.6.8 and 6.1.1.4)
;
N N 0.006 0.003
;
International Tables for Crystallography
(1992, Vol. C, Tables 4.2.6.8 and 6.1.1.4)
;
F F 0.017 0.010
;
International Tables for Crystallography
(1992, Vol. C, Tables 4.2.6.8 and 6.1.1.4)
;

loop_
_geom_angle_atom_site_label_1
_geom_angle_atom_site_label_2
_geom_angle_atom_site_label_3
_geom_angle
_geom_angle_publ_flag
F1 C13 C12 119.4(2) ?
F1 C13 C14 118.1(2) ?
F2 C33 C32 119.0(3) ?
F2 C33 C34 117.7(3) ?
O1 C1 C2 104.8(2) no
O1 C1 C10 111.0(2) ?
O1 C1 C16 109.7(2) no
O2 C4 C3 114.2(2) no
O3 C21 C22 109.0(2) no
O3 C21 C30 112.2(2) ?
O3 C21 C36 103.8(2) no
O4 C24 C23 109.2(2) no
N1 C7 C6 178.7(3) ?
N2 C18 C17 114.5(2) ?
C20 N2 C18 111.6(2) ?
C19 N2 C18 110.8(2) ?
C20 N2 C19 110.3(3) ?
N3 C27 C26 177.4(3) ?
N4 C38 C37 115.0(2) ?
C39 N4 C38 111.4(2) ?
C40 N4 C38 110.0(3) ?
C40 N4 C39 110.5(3) ?
C1 C2 C3 120.9(2) ?
C1 C2 C9 121.2(2) ?
C10 C1 C2 110.3(2) ?
C16 C1 C2 112.3(2) ?
C1 C10 C11 120.5(2) ?
C1 C10 C15 121.8(2) ?
C16 C1 C10 108.7(2) ?
C1 C16 C17 117.1(2) ?
C2 C3 C4 123.7(2) ?
C9 C2 C3 117.9(2) ?
C2 C3 C5 118.6(2) ?
C2 C9 C8 122.8(2) ?
C5 C3 C4 117.7(2) ?
C3 C5 C6 122.0(2) ?
C5 C6 C7 119.6(2) ?
C5 C6 C8 119.2(2) ?
C8 C6 C7 121.1(2) ?
C6 C8 C9 119.4(2) ?
C10 C11 C12 121.8(2) ?
C15 C10 C11 117.7(2) ?
C10 C15 C14 121.7(2) ?
C11 C12 C13 118.4(2) ?
C12 C13 C14 122.6(3) ?
C13 C14 C15 117.8(2) ?
C16 C17 C18 115.3(2) ?
C21 C22 C23 120.9(2) ?
C21 C22 C29 120.8(2) ?
C30 C21 C22 109.3(2) ?
C36 C21 C22 113.4(2) ?
C21 C30 C31 120.3(2) ?
C21 C30 C35 120.5(2) ?
C36 C21 C30 109.1(2) ?
C21 C36 C37 113.6(2) ?
C22 C23 C24 125.5(2) ?
C29 C22 C23 118.3(2) ?
C22 C23 C25 118.7(2) ?
C22 C29 C28 122.6(2) ?
C25 C23 C24 115.7(2) ?
C23 C25 C26 121.7(2) ?
C25 C26 C27 119.8(2) ?
C25 C26 C28 119.7(2) ?
C28 C26 C27 120.5(2) ?
C26 C28 C29 119.0(2) ?
C30 C31 C32 121.3(3) ?
C35 C30 C31 119.1(2) ?
C30 C35 C34 120.1(2) ?
C31 C32 C33 118.0(2) ?
C32 C33 C34 123.4(3) ?
C33 C34 C35 118.1(3) ?
C36 C37 C38 112.6(2) ?
H23 O1 C1 107.5397 ?
O2 C4 H1 108.8113 ?
O2 C4 H2 107.7586 ?
H22 O2 C4 108.4510 ?
H46 O3 C21 106.6261 ?
O4 C24 H24 109.0070 ?
H45 O4 C24 109.1558 ?
O4 C24 H25 110.1765 ?
N2 C18 H14 107.9267 ?
N2 C18 H15 108.6452 ?
N2 C19 H16 109.6273 ?
N2 C19 H17 109.1965 ?
N2 C19 H18 109.5843 ?
N2 C20 H19 109.9906 ?
N2 C20 H21 109.3036 ?
N2 C20 H20 109.1139 ?
N4 C38 H37 108.2004 ?
N4 C38 H38 108.3198 ?
N4 C39 H39 107.9926 ?
N4 C39 H41 110.2409 ?
N4 C39 H40 110.1620 ?
N4 C40 H44 110.0375 ?
N4 C40 H42 110.3062 ?
N4 C40 H43 108.0529 ?
C1 C16 H10 107.4187 ?
C1 C16 H11 107.6328 ?
C2 C9 H5 117.8347 ?
C3 C4 H1 108.6112 ?
C3 C4 H2 107.9809 ?
C3 C5 H3 119.2794 ?
H2 C4 H1 109.4567 ?
H3 C5 C6 118.6823 ?
C6 C8 H4 119.8251 ?
H4 C8 C9 120.7319 ?
C8 C9 H5 119.3747 ?
C10 C11 H6 118.3105 ?
C10 C15 H9 118.6042 ?
C11 C12 H7 121.3595 ?
H6 C11 C12 119.9006 ?
H7 C12 C13 120.2078 ?
C13 C14 H8 120.6400 ?
H8 C14 C15 121.5792 ?
C14 C15 H9 119.6482 ?
H10 C16 C17 108.3860 ?
H11 C16 C17 106.6692 ?
C16 C17 H12 107.0552 ?
C16 C17 H13 108.9191 ?
H11 C16 H10 109.4639 ?
H12 C17 C18 106.6503 ?
C17 C18 H14 107.0365 ?
H13 C17 C18 109.2686 ?
C17 C18 H15 109.1399 ?
H13 C17 H12 109.4576 ?
H15 C18 H14 109.4604 ?
H17 C19 H16 109.4683 ?
H18 C19 H16 109.4814 ?
H18 C19 H17 109.4691 ?
H21 C20 H19 109.4728 ?
H20 C20 H19 109.4729 ?
H21 C20 H20 109.4722 ?
C21 C36 H34 108.3222 ?
C21 C36 H33 109.1995 ?
C22 C29 H28 118.4870 ?
C23 C24 H24 108.7975 ?
C23 C24 H25 110.1543 ?
C23 C25 H26 119.2281 ?
H24 C24 H25 109.4581 ?
H26 C25 C26 119.0384 ?
C26 C28 H27 120.1478 ?
H27 C28 C29 120.8784 ?
C28 C29 H28 118.9570 ?
C30 C31 H29 118.3088 ?
C30 C35 H32 118.9933 ?
C31 C32 H30 121.2035 ?
H29 C31 C32 120.4346 ?
H30 C32 C33 120.8039 ?
C33 C34 H31 120.5060 ?
H31 C34 C35 121.3502 ?
C34 C35 H32 120.9061 ?
H34 C36 C37 107.4553 ?
H33 C36 C37 108.6989 ?
C36 C37 H36 109.0083 ?
C36 C37 H35 108.0662 ?
H33 C36 H34 109.4590 ?
H36 C37 C38 108.7753 ?
H35 C37 C38 108.9046 ?
C37 C38 H37 107.8317 ?
C37 C38 H38 107.9203 ?
H35 C37 H36 109.4604 ?
H37 C38 H38 109.4620 ?
H41 C39 H39 109.4716 ?
H40 C39 H39 109.4771 ?
H40 C39 H41 109.4728 ?
H42 C40 H44 109.4672 ?
H43 C40 H44 109.4749 ?
H43 C40 H42 109.4792 ?

loop_
_geom_bond_atom_site_label_1
_geom_bond_atom_site_label_2
_geom_bond_distance
_geom_bond_publ_flag
F1 C13 1.360(3) yes
F2 C33 1.366(3) yes
O1 C1 1.426(2) ?
O2 C4 1.405(3) y
O3 C21 1.421(2) ?
O4 C24 1.421(3) y
N1 C7 1.136(4) yes
N2 C18 1.457(3) ?
N2 C19 1.462(4) ?
N2 C20 1.460(4) ?
N3 C27 1.140(4) yes
N4 C38 1.465(4) ?
N4 C39 1.441(4) ?
N4 C40 1.448(4) ?
C1 C2 1.546(3) ?
C1 C10 1.532(3) ?
C1 C16 1.544(3) ?
C2 C3 1.412(3) ?
C2 C9 1.391(3) ?
C3 C4 1.515(3) ?
C3 C5 1.389(3) ?
C5 C6 1.379(3) ?
C6 C7 1.433(4) ?
C6 C8 1.383(4) ?
C8 C9 1.365(4) ?
C10 C11 1.390(3) ?
C10 C15 1.379(3) ?
C11 C12 1.376(4) ?
C12 C13 1.355(3) ?
C13 C14 1.380(4) ?
C14 C15 1.384(4) ?
C16 C17 1.531(4) ?
C17 C16 1.531(4) ?
C17 C18 1.513(4) ?
C18 C17 1.513(4) ?
C21 C22 1.553(3) ?
C21 C30 1.541(3) ?
C21 C36 1.525(3) ?
C22 C23 1.411(3) ?
C22 C29 1.387(3) ?
C23 C24 1.506(3) ?
C23 C25 1.386(3) ?
C25 C26 1.383(3) ?
C26 C27 1.440(4) ?
C26 C28 1.383(3) ?
C28 C29 1.375(3) ?
C30 C31 1.385(3) ?
C30 C35 1.373(4) ?
C31 C32 1.377(4) ?
C32 C33 1.354(4) ?
C33 C34 1.361(4) ?
C34 C35 1.400(4) ?
C36 C37 1.530(4) ?
C37 C38 1.477(4) ?
O1 H23 0.9358 ?
O2 H22 0.9286 ?
O3 H46 1.0354 ?
O4 H45 0.9896 ?
C4 H1 0.9500 ?
C4 H2 0.9500 ?
C5 H3 0.9500 ?
C8 H4 0.9500 ?
C9 H5 0.9500 ?
C11 H6 0.9500 ?
C12 H7 0.9500 ?
C14 H8 0.9500 ?
C15 H9 0.9500 ?
C16 H10 0.9500 ?
C16 H11 0.9500 ?
C17 H12 0.9500 ?
C17 H13 0.9500 ?
C18 H14 0.9500 ?
C18 H15 0.9500 ?
C19 H16 0.9500 ?
C19 H17 0.9500 ?
C19 H18 0.9500 ?
C20 H19 0.9500 ?
C20 H20 0.9500 ?
C20 H21 0.9500 ?
C24 H25 0.9500 ?
C24 H24 0.9500 ?
C25 H26 0.9500 ?
C28 H27 0.9500 ?
C29 H28 0.9500 ?
C31 H29 0.9500 ?
C32 H30 0.9500 ?
C34 H31 0.9500 ?
C35 H32 0.9500 ?
C36 H34 0.9500 ?
C36 H33 0.9500 ?
C37 H36 0.9500 ?
C37 H35 0.9500 ?
C38 H38 0.9500 ?
C38 H37 0.9500 ?
C39 H39 0.9500 ?
C39 H41 0.9500 ?
C39 H40 0.9500 ?
C40 H44 0.9500 ?
C40 H42 0.9500 ?
C40 H43 0.9500 ?
H12 C17 0.9500 ?
H13 C17 0.9500 ?

loop_
_geom_hbond_atom_site_label_D
_geom_hbond_atom_site_label_H
_geom_hbond_atom_site_label_A
_geom_hbond_site_symmetry_A
_geom_hbond_distance_DH
_geom_hbond_distance_HA
_geom_hbond_distance_DA
_geom_hbond_angle_DHA
_geom_hbond_publ_flag
O1 H23 N2 . 0.94 1.74 2.671(3) 172 yes
O2 H22 O1 2_676 0.93 1.87 2.795(2) 172 yes
O3 H46 O4 . 1.04 1.61 2.634(3) 171 yes
O4 H45 N4 2_665 0.99 1.70 2.686(3) 171 yes

loop_
_geom_torsion_atom_site_label_1
_geom_torsion_atom_site_label_2
_geom_torsion_atom_site_label_3
_geom_torsion_atom_site_label_4
_geom_torsion
_geom_torsion_publ_flag
C19 N2 C18 C17 79.9(3) ?
C20 N2 C18 C17 -156.8(2) ?
C39 N4 C38 C37 -74.5(3) ?
C40 N4 C38 C37 162.7(2) ?
O1 C1 C2 C3 -61.7(3) yes
O1 C1 C2 C9 116.5(2) ?
C10 C1 C2 C3 57.9(2) ?
C10 C1 C2 C9 -123.9(2) ?
C16 C1 C2 C3 179.2(2) ?
C16 C1 C2 C9 -2.5(3) ?
O1 C1 C10 C11 167.2(2) ?
O1 C1 C10 C15 -14.4(3) ?
C2 C1 C10 C11 51.4(2) ?
C2 C1 C10 C15 -130.2(2) ?
C16 C1 C10 C11 -72.1(2) ?
C16 C1 C10 C15 106.3(2) ?
O1 C1 C16 C17 64.0(3) y
C2 C1 C16 C17 -179.8(2) ?
C10 C1 C16 C17 -57.5(3) ?
C1 C2 C3 C4 -2.0(3) ?
C1 C2 C3 C5 177.3(2) ?
C9 C2 C3 C4 179.7(2) ?
C9 C2 C3 C5 -1.0(3) ?
C1 C2 C9 C8 -176.9(2) ?
C3 C2 C9 C8 1.4(4) ?
C2 C3 C4 O2 179.9(2) ?
C5 C3 C4 O2 0.6(3) y
C2 C3 C5 C6 0.1(3) y
C4 C3 C5 C6 179.4(2) ?
C3 C5 C6 C7 -178.6(3) ?
C3 C5 C6 C8 0.6(4) ?
C5 C6 C8 C9 -0.4(4) ?
C7 C6 C8 C9 178.9(2) ?
C6 C8 C9 C2 -0.7(4) ?
C1 C10 C11 C12 178.1(2) ?
C15 C10 C11 C12 -0.3(3) ?
C1 C10 C15 C14 -177.7(2) ?
C11 C10 C15 C14 0.7(3) ?
C10 C11 C12 C13 -0.2(4) ?
C11 C12 C13 F1 -179.4(2) ?
C11 C12 C13 C14 0.4(4) ?
F1 C13 C14 C15 179.8(2) ?
C12 C13 C14 C15 0.0(3) ?
C13 C14 C15 C10 -0.5(4) ?
C1 C16 C17 C18 -81.6(3) yes
C16 C17 C18 N2 75.9(3) yes
O3 C21 C22 C23 62.5(2) ?
O3 C21 C22 C29 -115.5(2) y
C30 C21 C22 C23 -60.5(2) ?
C30 C21 C22 C29 121.6(2) ?
C36 C21 C22 C23 177.5(2) ?
C36 C21 C22 C29 -0.4(2) ?
O3 C21 C30 C31 -167.7(2) ?
O3 C21 C30 C35 13.5(3) ?
C22 C21 C30 C31 -46.7(3) ?
C22 C21 C30 C35 134.6(2) ?
C36 C21 C30 C31 77.9(3) ?
C36 C21 C30 C35 -100.9(2) ?
O3 C21 C36 C37 -58.2(2) y
C22 C21 C36 C37 -176.4(2) ?
C30 C21 C36 C37 61.5(2) ?
C21 C22 C23 C24 0.7(3) ?
C21 C22 C23 C25 -177.2(2) ?
C29 C22 C23 C24 178.6(2) ?
C29 C22 C23 C25 0.8(3) ?
C21 C22 C29 C28 177.5(2) ?
C23 C22 C29 C28 -0.5(3) ?
C22 C23 C24 O4 -66.8(3) y
C25 C23 C24 O4 111.1(2) no
C22 C23 C25 C26 -0.6(3) ?
C24 C23 C25 C26 -178.6(2) ?
C23 C25 C26 C27 179.3(2) ?
C23 C25 C26 C28 0.0(3) ?
C25 C26 C28 C29 0.4(3) ?
C27 C26 C28 C29 -178.9(2) ?
C26 C28 C29 C22 -0.1(3) ?
C21 C30 C31 C32 179.5(2) ?
C35 C30 C31 C32 -1.8(4) ?
C21 C30 C35 C34 -179.5(2) ?
C31 C30 C35 C34 1.8(4) ?
C30 C31 C32 C33 0.9(4) ?
C31 C32 C33 F2 -179.8(2) ?
C31 C32 C33 C34 -0.1(4) ?
F2 C33 C34 C35 179.8(3) ?
C32 C33 C34 C35 0.2(4) ?
C33 C34 C35 C30 -1.0(4) ?
C21 C36 C37 C38 144.1(2) yes
C36 C37 C38 N4 179.6(2) yes

loop_
_cod_related_entry_id
_cod_related_entry_database
_cod_related_entry_code
1 ChemSpider 8307679
